data_4319693
loop_
_publ_author_name
'Reinhold Tacke'
'R\"udiger Bertermann'
'Olaf Dannappel'
'Ruth E. Neugebauer'
'Melanie P\"ulm'
'Reiner Willeke'

_publ_contact_author
;       Reinhold Tacke
    Institut f\"ur Anorganische Chemie
    Bayerische Julius-Maximilians-Universit\"at W\"urzburg
    Am Hubland
    D-97074 W\"urzburg
    Bundesrepublik Deutschland
;
_publ_contact_author_email r.tacke@mail.uni-wuerzburg.de
_publ_contact_author_fax '049 931 8884609'
_publ_contact_author_phone '049 931 8885250'
_publ_section_title
;
 Monocyclic Zwitterionic \l5Si-Silicates with an SiO2FC2 Framework:
 Syntheses and Structural Characterization in the Solid State and in
 Solution
;
_journal_name_full 'Inorganic Chemistry'
_journal_page_first 2520
_journal_page_last 2527
_journal_paper_doi 10.1021/ic0014484
_journal_volume 40
_journal_year 2001
_chemical_formula_moiety 'C13 H26 F N O3 Si'
_chemical_formula_sum 'C13 H26 F N O3 Si'
_chemical_formula_weight 291.44
_chemical_name_systematic
; 
 ? 
;
_space_group_IT_number 14
_symmetry_cell_setting monoclinic
_symmetry_space_group_name_Hall '-P 2yn'
_symmetry_space_group_name_H-M 'P 1 21/n 1'
_atom_sites_solution_hydrogens geom
_atom_sites_solution_primary direct
_atom_sites_solution_secondary difmap
_audit_creation_method SHELXL-97
_cell_angle_alpha 90.00
_cell_angle_beta 110.05(3)
_cell_angle_gamma 90.00
_cell_formula_units_Z 4
_cell_length_a 11.730(2)
_cell_length_b 9.809(2)
_cell_length_c 14.010(3)
_cell_measurement_reflns_used 5000
_cell_measurement_temperature 173(2)
_cell_measurement_theta_max 26.44
_cell_measurement_theta_min 2.78
_cell_volume 1514.3(6)
_computing_cell_refinement 'Stoe IPDS'
_computing_data_collection 'Stoe IPDS'
_computing_data_reduction 'Stoe IPDS'
_computing_molecular_graphics 'Bruker SHELXTL'
_computing_publication_material 'Bruker SHELXTL'
_computing_structure_refinement 'SHELXL-97 (Sheldrick, 1997)'
_computing_structure_solution 'SHELXS-97 (Sheldrick, 1990)'
_diffrn_ambient_temperature 173(2)
_diffrn_measured_fraction_theta_full 0.935
_diffrn_measured_fraction_theta_max 0.935
_diffrn_measurement_device_type 'Stoe IPDS'
_diffrn_measurement_method phi-scans
_diffrn_radiation_monochromator graphite
_diffrn_radiation_source 'fine-focus sealed tube'
_diffrn_radiation_type MoK\a
_diffrn_radiation_wavelength 0.71073
_diffrn_reflns_av_R_equivalents 0.0557
_diffrn_reflns_av_sigmaI/netI 0.0460
_diffrn_reflns_limit_h_max 13
_diffrn_reflns_limit_h_min -14
_diffrn_reflns_limit_k_max 12
_diffrn_reflns_limit_k_min 0
_diffrn_reflns_limit_l_max 17
_diffrn_reflns_limit_l_min 0
_diffrn_reflns_number 15221
_diffrn_reflns_theta_full 26.44
_diffrn_reflns_theta_max 26.44
_diffrn_reflns_theta_min 2.78
_exptl_absorpt_coefficient_mu 0.170
_exptl_crystal_colour colourless
_exptl_crystal_density_diffrn 1.278
_exptl_crystal_density_method 'not measured'
_exptl_crystal_description blocks
_exptl_crystal_F_000 632
_exptl_crystal_size_max 0.50
_exptl_crystal_size_mid 0.40
_exptl_crystal_size_min 0.40
_refine_diff_density_max 0.380
_refine_diff_density_min -0.282
_refine_diff_density_rms 0.044
_refine_ls_extinction_method none
_refine_ls_goodness_of_fit_ref 0.919
_refine_ls_hydrogen_treatment mixed
_refine_ls_matrix_type full
_refine_ls_number_parameters 251
_refine_ls_number_reflns 3100
_refine_ls_number_restraints 0
_refine_ls_restrained_S_all 0.919
_refine_ls_R_factor_all 0.0558
_refine_ls_R_factor_gt 0.0348
_refine_ls_shift/su_max 0.000
_refine_ls_shift/su_mean 0.000
_refine_ls_structure_factor_coef Fsqd
_refine_ls_weighting_details 'w=1/[\s^2^(Fo^2^)+(0.0501P)^2^+0.0000P] where P=(Fo^2^+2Fc^2^)/3'
_refine_ls_weighting_scheme calc
_refine_ls_wR_factor_gt 0.0774
_refine_ls_wR_factor_ref 0.0835
_reflns_number_gt 2227
_reflns_number_total 3100
_reflns_threshold_expression >2sigma(I)
_cod_data_source_file ic0014484_4.cif
_cod_data_source_block no12b
_cod_depositor_comments
;
The following automatic conversions were performed:

'_refine_ls_weighting_scheme' value 'calc
w=1/[\s^2^(Fo^2^)+(0.0501P)^2^+0.0000P] where P=(Fo^2^+2Fc^2^)/3' was
changed to 'calc'. New tag '_refine_ls_weighting_details' was
created. The value of the new tag was set to
'w=1/[\s^2^(Fo^2^)+(0.0501P)^2^+0.0000P] where P=(Fo^2^+2Fc^2^)/3'.

Automatic conversion script
Id: cif_fix_values 3143 2015-03-26 13:38:13Z robertas 
;
_cod_original_cell_volume 1514.2(5)
_cod_database_code 4319693

loop_
_symmetry_equiv_pos_as_xyz
'x, y, z'
'-x+1/2, y+1/2, -z+1/2'
'-x, -y, -z'
'x-1/2, -y-1/2, z-1/2'

loop_
_atom_site_label
_atom_site_type_symbol
_atom_site_fract_x
_atom_site_fract_y
_atom_site_fract_z
_atom_site_U_iso_or_equiv
_atom_site_adp_type
_atom_site_occupancy
_atom_site_calc_flag
_atom_site_refinement_flags
_atom_site_disorder_assembly
_atom_site_disorder_group
Si Si 0.28418(4) 0.86411(5) 0.01416(4) 0.02116(12) Uani 1 d . . .
O1 O 0.14443(10) 0.82027(12) 0.04373(9) 0.0267(3) Uani 1 d . . .
O2 O 0.19141(10) 0.91406(13) -0.10030(9) 0.0268(3) Uani 1 d . . .
O3 O -0.05782(11) 0.82406(14) -0.02620(12) 0.0383(3) Uani 1 d . . .
F F 0.40458(9) 0.91357(10) -0.01728(8) 0.0291(2) Uani 1 d . . .
N N 0.43372(11) 1.07466(14) 0.15496(11) 0.0198(3) Uani 1 d . . .
H H 0.4648(17) 1.0602(19) 0.1065(16) 0.023(5) Uiso 1 d . . .
C1 C 0.31742(14) 0.99002(18) 0.12377(14) 0.0227(3) Uani 1 d . . .
H1B H 0.3137(17) 0.943(2) 0.1819(16) 0.027 Uiso 1 d . . .
H1A H 0.2536(19) 1.052(2) 0.1061(15) 0.027 Uiso 1 d . . .
C2 C 0.33424(18) 0.6823(2) 0.03995(18) 0.0346(4) Uani 1 d . . .
H2C H 0.317(2) 0.646(3) 0.099(2) 0.052 Uiso 1 d . . .
H2B H 0.290(2) 0.627(3) -0.015(2) 0.052 Uiso 1 d . . .
H2A H 0.416(2) 0.665(2) 0.0494(19) 0.052 Uiso 1 d . . .
C10 C 0.04367(15) 0.84779(17) -0.02893(14) 0.0261(4) Uani 1 d . . .
C11 C 0.06565(16) 0.91478(19) -0.11730(15) 0.0287(4) Uani 1 d . . .
H11B H 0.0219(19) 0.863(2) -0.1816(17) 0.034 Uiso 1 d . . .
H11A H 0.0336(18) 1.012(2) -0.1216(16) 0.034 Uiso 1 d . . .
C21 C 0.53252(14) 1.02013(18) 0.25338(13) 0.0253(4) Uani 1 d . . .
C22 C 0.64576(15) 1.10972(19) 0.27564(15) 0.0280(4) Uani 1 d . . .
H22B H 0.6806(19) 1.094(2) 0.2223(17) 0.034 Uiso 1 d . . .
H22A H 0.7039(19) 1.074(2) 0.3402(17) 0.034 Uiso 1 d . . .
C23 C 0.61949(16) 1.2607(2) 0.28214(15) 0.0302(4) Uani 1 d . . .
H23B H 0.588(2) 1.273(2) 0.3372(18) 0.036 Uiso 1 d . . .
H23A H 0.6942(19) 1.317(2) 0.2981(17) 0.036 Uiso 1 d . . .
C24 C 0.53090(16) 1.30647(18) 0.17985(14) 0.0270(4) Uani 1 d . . .
H24B H 0.5681(19) 1.293(2) 0.1282(17) 0.032 Uiso 1 d . . .
H24A H 0.5126(19) 1.406(2) 0.1803(16) 0.032 Uiso 1 d . . .
C25 C 0.40884(15) 1.23118(16) 0.14712(13) 0.0217(3) Uani 1 d . . .
C26 C 0.48961(19) 1.0168(2) 0.34453(15) 0.0349(4) Uani 1 d . . .
H26C H 0.423(2) 0.965(3) 0.334(2) 0.052 Uiso 1 d . . .
H26B H 0.478(2) 1.106(3) 0.370(2) 0.052 Uiso 1 d . . .
H26A H 0.552(2) 0.972(2) 0.400(2) 0.052 Uiso 1 d . . .
C27 C 0.56285(18) 0.8767(2) 0.22711(17) 0.0355(4) Uani 1 d . . .
H27C H 0.583(2) 0.877(3) 0.164(2) 0.053 Uiso 1 d . . .
H27B H 0.630(2) 0.840(3) 0.285(2) 0.053 Uiso 1 d . . .
H27A H 0.493(2) 0.810(3) 0.2161(19) 0.053 Uiso 1 d . . .
C28 C 0.33297(18) 1.2771(2) 0.21068(16) 0.0303(4) Uani 1 d . . .
H28C H 0.257(2) 1.227(2) 0.1925(18) 0.045 Uiso 1 d . . .
H28B H 0.314(2) 1.375(2) 0.1964(18) 0.045 Uiso 1 d . . .
H28A H 0.376(2) 1.271(2) 0.283(2) 0.045 Uiso 1 d . . .
C29 C 0.34080(17) 1.2611(2) 0.03472(14) 0.0283(4) Uani 1 d . . .
H29C H 0.257(2) 1.224(2) 0.0114(17) 0.042 Uiso 1 d . . .
H29B H 0.3371(19) 1.364(2) 0.0255(17) 0.042 Uiso 1 d . . .
H29A H 0.385(2) 1.225(2) -0.0071(18) 0.042 Uiso 1 d . . .

loop_
_atom_site_aniso_label
_atom_site_aniso_U_11
_atom_site_aniso_U_22
_atom_site_aniso_U_33
_atom_site_aniso_U_23
_atom_site_aniso_U_13
_atom_site_aniso_U_12
Si 0.0186(2) 0.0232(2) 0.0223(2) -0.00249(18) 0.00780(17) -0.00320(17)
O1 0.0212(6) 0.0328(6) 0.0254(7) 0.0014(5) 0.0072(5) -0.0054(5)
O2 0.0251(6) 0.0332(6) 0.0229(7) -0.0007(5) 0.0091(5) -0.0034(5)
O3 0.0214(6) 0.0439(8) 0.0503(9) -0.0042(6) 0.0131(6) -0.0045(5)
F 0.0248(5) 0.0346(5) 0.0325(6) -0.0085(4) 0.0157(4) -0.0077(4)
N 0.0156(6) 0.0249(7) 0.0180(7) -0.0023(5) 0.0047(5) -0.0006(5)
C1 0.0157(7) 0.0285(9) 0.0240(9) -0.0022(7) 0.0068(6) -0.0028(6)
C2 0.0306(10) 0.0303(9) 0.0405(12) -0.0042(9) 0.0094(8) -0.0015(8)
C10 0.0223(8) 0.0230(8) 0.0323(10) -0.0071(7) 0.0084(7) -0.0025(6)
C11 0.0238(8) 0.0325(9) 0.0261(10) -0.0032(8) 0.0037(7) 0.0022(7)
C21 0.0201(8) 0.0309(9) 0.0212(9) 0.0022(7) 0.0022(6) 0.0012(7)
C22 0.0171(8) 0.0407(10) 0.0219(10) -0.0019(8) 0.0014(7) -0.0009(7)
C23 0.0224(8) 0.0375(10) 0.0273(10) -0.0063(8) 0.0040(7) -0.0085(7)
C24 0.0267(8) 0.0274(9) 0.0265(10) -0.0030(7) 0.0085(7) -0.0037(7)
C25 0.0212(7) 0.0227(8) 0.0203(9) -0.0027(6) 0.0060(6) 0.0005(6)
C26 0.0315(10) 0.0475(12) 0.0243(10) 0.0045(9) 0.0078(8) -0.0051(9)
C27 0.0322(10) 0.0309(10) 0.0352(12) 0.0048(8) 0.0012(8) 0.0075(8)
C28 0.0277(9) 0.0358(10) 0.0292(11) -0.0067(8) 0.0119(8) 0.0028(7)
C29 0.0265(9) 0.0316(10) 0.0233(10) 0.0009(7) 0.0042(7) 0.0047(7)

loop_
_atom_type_symbol
_atom_type_description
_atom_type_scat_dispersion_real
_atom_type_scat_dispersion_imag
_atom_type_scat_source
C C 0.0033 0.0016 'International Tables Vol C Tables 4.2.6.8 and 6.1.1.4'
H H 0.0000 0.0000 'International Tables Vol C Tables 4.2.6.8 and 6.1.1.4'
N N 0.0061 0.0033 'International Tables Vol C Tables 4.2.6.8 and 6.1.1.4'
O O 0.0106 0.0060 'International Tables Vol C Tables 4.2.6.8 and 6.1.1.4'
F F 0.0171 0.0103 'International Tables Vol C Tables 4.2.6.8 and 6.1.1.4'
Si Si 0.0817 0.0704 'International Tables Vol C Tables 4.2.6.8 and 6.1.1.4'

loop_
_geom_angle_atom_site_label_1
_geom_angle_atom_site_label_2
_geom_angle_atom_site_label_3
_geom_angle
_geom_angle_site_symmetry_1
_geom_angle_site_symmetry_3
_geom_angle_publ_flag
O2 Si F 89.60(6) . . y
O2 Si O1 87.04(6) . . y
F Si O1 175.81(6) . . y
O2 Si C2 121.43(8) . . y
F Si C2 95.10(8) . . y
O1 Si C2 88.80(8) . . y
O2 Si C1 117.98(8) . . y
F Si C1 93.77(6) . . y
O1 Si C1 85.60(7) . . y
C2 Si C1 119.86(10) . . y
C10 O1 Si 114.20(11) . . ?
C11 O2 Si 117.50(11) . . ?
H N C1 104.8(12) . . ?
H N C25 102.7(12) . . ?
C1 N C25 112.81(12) . . ?
H N C21 104.3(12) . . ?
C1 N C21 112.74(13) . . ?
C25 N C21 117.65(12) . . ?
H1A C1 H1B 106.0(17) . . ?
H1A C1 N 106.1(12) . . ?
H1B C1 N 108.4(12) . . ?
H1A C1 Si 106.7(12) . . ?
H1B C1 Si 108.8(12) . . ?
N C1 Si 119.95(12) . . ?
H2B C2 H2A 105(2) . . ?
H2B C2 H2C 105(2) . . ?
H2A C2 H2C 108(2) . . ?
H2B C2 Si 110.3(16) . . ?
H2A C2 Si 116.2(15) . . ?
H2C C2 Si 111.1(14) . . ?
O3 C10 O1 124.71(18) . . ?
O3 C10 C11 123.52(16) . . ?
O1 C10 C11 111.76(14) . . ?
H11B C11 H11A 110.6(17) . . ?
H11B C11 O2 109.4(12) . . ?
H11A C11 O2 110.9(12) . . ?
H11B C11 C10 109.9(12) . . ?
H11A C11 C10 107.1(12) . . ?
O2 C11 C10 108.91(14) . . ?
C26 C21 C27 110.69(17) . . ?
C26 C21 C22 110.71(15) . . ?
C27 C21 C22 108.67(15) . . ?
C26 C21 N 112.88(14) . . ?
C27 C21 N 105.47(14) . . ?
C22 C21 N 108.21(14) . . ?
H22B C22 H22A 107.7(17) . . ?
H22B C22 C23 110.1(12) . . ?
H22A C22 C23 112.5(12) . . ?
H22B C22 C21 108.4(12) . . ?
H22A C22 C21 104.9(12) . . ?
C23 C22 C21 113.02(14) . . ?
H23B C23 H23A 107.5(18) . . ?
H23B C23 C24 112.7(13) . . ?
H23A C23 C24 108.3(13) . . ?
H23B C23 C22 108.0(13) . . ?
H23A C23 C22 111.8(12) . . ?
C24 C23 C22 108.52(15) . . ?
H24B C24 H24A 106.7(17) . . ?
H24B C24 C23 109.0(12) . . ?
H24A C24 C23 111.1(12) . . ?
H24B C24 C25 108.9(12) . . ?
H24A C24 C25 106.9(12) . . ?
C23 C24 C25 113.92(15) . . ?
C28 C25 C29 109.93(15) . . ?
C28 C25 C24 110.75(15) . . ?
C29 C25 C24 108.61(15) . . ?
C28 C25 N 112.46(14) . . ?
C29 C25 N 106.29(13) . . ?
C24 C25 N 108.65(13) . . ?
H26C C26 H26A 105(2) . . ?
H26C C26 H26B 111(2) . . ?
H26A C26 H26B 106(2) . . ?
H26C C26 C21 112.9(17) . . ?
H26A C26 C21 107.3(15) . . ?
H26B C26 C21 114.4(15) . . ?
H27B C27 H27C 112(2) . . ?
H27B C27 H27A 105(2) . . ?
H27C C27 H27A 107(2) . . ?
H27B C27 C21 108.8(14) . . ?
H27C C27 C21 110.9(15) . . ?
H27A C27 C21 112.9(14) . . ?
H28A C28 H28C 110(2) . . ?
H28A C28 H28B 105.8(19) . . ?
H28C C28 H28B 108.8(19) . . ?
H28A C28 C25 113.0(14) . . ?
H28C C28 C25 111.1(14) . . ?
H28B C28 C25 107.6(14) . . ?
H29A C29 H29C 109.6(19) . . ?
H29A C29 H29B 107.1(18) . . ?
H29C C29 H29B 109.5(18) . . ?
H29A C29 C25 110.7(14) . . ?
H29C C29 C25 112.0(13) . . ?
H29B C29 C25 107.8(13) . . ?

loop_
_geom_bond_atom_site_label_1
_geom_bond_atom_site_label_2
_geom_bond_distance
_geom_bond_site_symmetry_2
_geom_bond_publ_flag
Si O2 1.6730(14) . y
Si F 1.6885(11) . y
Si O1 1.8734(13) . y
Si C2 1.873(2) . y
Si C1 1.9039(18) . y
O1 C10 1.297(2) . ?
O2 C11 1.411(2) . ?
O3 C10 1.226(2) . ?
N H 0.89(2) . ?
N C1 1.527(2) . ?
N C25 1.560(2) . ?
N C21 1.560(2) . ?
C1 H1A 0.93(2) . ?
C1 H1B 0.95(2) . ?
C2 H2B 0.93(3) . ?
C2 H2A 0.93(3) . ?
C2 H2C 0.99(3) . ?
C10 C11 1.500(3) . ?
C11 H11B 1.01(2) . ?
C11 H11A 1.02(2) . ?
C21 C26 1.525(3) . ?
C21 C27 1.527(3) . ?
C21 C22 1.533(2) . ?
C22 H22B 0.98(2) . ?
C22 H22A 0.99(2) . ?
C22 C23 1.522(3) . ?
C23 H23B 0.97(2) . ?
C23 H23A 0.99(2) . ?
C23 C24 1.521(3) . ?
C24 H24B 0.97(2) . ?
C24 H24A 1.00(2) . ?
C24 C25 1.535(2) . ?
C25 C28 1.527(2) . ?
C25 C29 1.530(2) . ?
C26 H26C 0.90(3) . ?
C26 H26A 0.97(3) . ?
C26 H26B 0.97(3) . ?
C27 H27B 0.98(3) . ?
C27 H27C 0.99(3) . ?
C27 H27A 1.02(3) . ?
C28 H28A 0.97(3) . ?
C28 H28C 0.97(2) . ?
C28 H28B 0.99(2) . ?
C29 H29A 0.97(2) . ?
C29 H29C 0.99(2) . ?
C29 H29B 1.01(2) . ?
